data_1519891
loop_
_publ_author_name
'Fogg, Andrew'
'Callear, Samantha K.'

_publ_section_title
;
 C5H3MoNdO8S
;
_journal_name_full 'Crystal Structure Report Archive'
_journal_page_first 609
_journal_year 2008
_chemical_formula_sum 'C5 H3 Mo Nd O8 S'
_chemical_formula_weight 463.31
_space_group_IT_number 2
_symmetry_cell_setting triclinic
_symmetry_space_group_name_Hall '-P 1'
_symmetry_space_group_name_H-M 'P -1'
_atom_sites_solution_hydrogens geom
_atom_sites_solution_primary direct
_atom_sites_solution_secondary difmap
_cell_angle_alpha 86.13(3)
_cell_angle_beta 78.47(3)
_cell_angle_gamma 89.29(3)
_cell_formula_units_Z 4
_cell_length_a 7.2720(15)
_cell_length_b 7.4040(15)
_cell_length_c 18.131(4)
_cell_measurement_reflns_used 45889
_cell_measurement_temperature 120(2)
_cell_measurement_theta_max 27.48
_cell_measurement_theta_min 2.91
_cell_volume 954.3(4)
_computing_cell_refinement 'DENZO (Otwinowski & Minor, 1997) & COLLECT (Hooft, R.W.W., 1998)'
_computing_data_collection 'COLLECT (Hooft, R.W.W., 1998)'
_computing_data_reduction 'DENZO (Otwinowski & Minor, 1997) & COLLECT (Hooft, R.W.W., 1998)'
_computing_structure_refinement 'SHELXL-97 (Sheldrick, 2008)'
_diffrn_ambient_temperature 120(2)
_diffrn_measured_fraction_theta_full 0.993
_diffrn_measured_fraction_theta_max 0.993
_diffrn_measurement_device_type 'Bruker-Nonius APEX II CCD camera on \k-goniostat'
_diffrn_measurement_method '\f & \w scans'
_diffrn_radiation_monochromator '10cm confocal mirrors'
_diffrn_radiation_source 'Bruker-Nonius FR591 rotating anode'
_diffrn_radiation_type MoK\a
_diffrn_radiation_wavelength 0.71073
_diffrn_reflns_av_R_equivalents 0.0885
_diffrn_reflns_av_sigmaI/netI 0.0785
_diffrn_reflns_limit_h_max 9
_diffrn_reflns_limit_h_min -9
_diffrn_reflns_limit_k_max 9
_diffrn_reflns_limit_k_min -9
_diffrn_reflns_limit_l_max 23
_diffrn_reflns_limit_l_min -23
_diffrn_reflns_number 16689
_diffrn_reflns_theta_full 27.48
_diffrn_reflns_theta_max 27.48
_diffrn_reflns_theta_min 3.06
_exptl_absorpt_coefficient_mu 6.937
_exptl_absorpt_correction_T_max 0.9339
_exptl_absorpt_correction_T_min 0.4434
_exptl_absorpt_correction_type multi-scan
_exptl_absorpt_process_details 'SADABS 2007/2 (Sheldrick, G.M., 2007)'
_exptl_crystal_colour purple
_exptl_crystal_density_diffrn 3.225
_exptl_crystal_density_method 'not measured'
_exptl_crystal_description needle
_exptl_crystal_F_000 860
_exptl_crystal_size_max 0.14
_exptl_crystal_size_mid 0.02
_exptl_crystal_size_min 0.01
_refine_diff_density_max 4.768
_refine_diff_density_min -2.254
_refine_diff_density_rms 0.458
_refine_ls_extinction_method none
_refine_ls_goodness_of_fit_ref 1.067
_refine_ls_hydrogen_treatment constr
_refine_ls_matrix_type full
_refine_ls_number_parameters 277
_refine_ls_number_reflns 4360
_refine_ls_number_restraints 148
_refine_ls_restrained_S_all 1.052
_refine_ls_R_factor_all 0.1004
_refine_ls_R_factor_gt 0.0728
_refine_ls_shift/su_max 0.000
_refine_ls_shift/su_mean 0.000
_refine_ls_structure_factor_coef Fsqd
_refine_ls_weighting_details 'calc w=1/[\s^2^(Fo^2^)+(0.0245P)^2^+78.3731P] where P=(Fo^2^+2Fc^2^)/3'
_refine_ls_weighting_scheme calc
_refine_ls_wR_factor_gt 0.1524
_refine_ls_wR_factor_ref 0.1690
_reflns_number_gt 3500
_reflns_number_total 4360
_reflns_threshold_expression >2\s(I)
_cod_data_source_file eCrystal-609.cif
_cod_data_source_block 2008src0992
_cod_depositor_comments
;
Citation :
Fogg, Andrew and Callear, Samantha K. (2008) 
University of Southampton, Crystal Structure Report Archive. 
(doi:10.5258/ecrystals/609)

More at:
http://ecrystals.chem.soton.ac.uk/609/
;
_cod_original_cell_volume 954.3(3)
_cod_original_sg_symbol_H-M P-1
_cod_database_code 1519891

loop_
_symmetry_equiv_pos_as_xyz
'x, y, z'
'-x, -y, -z'

loop_
_atom_site_label
_atom_site_type_symbol
_atom_site_fract_x
_atom_site_fract_y
_atom_site_fract_z
_atom_site_U_iso_or_equiv
_atom_site_adp_type
_atom_site_occupancy
_atom_site_symmetry_multiplicity
_atom_site_calc_flag
_atom_site_refinement_flags
_atom_site_disorder_assembly
_atom_site_disorder_group
C1 C 0.209(2) 0.439(2) 0.8763(9) 0.018(3) Uani 1 1 d U . .
C2 C 0.018(2) 0.416(2) 0.9050(8) 0.016(3) Uani 1 1 d U . .
H2 H -0.0590 0.3661 0.8750 0.020 Uiso 1 1 calc R . .
C3 C -0.060(2) 0.465(2) 0.9772(9) 0.019(3) Uani 1 1 d U . .
C5 C -0.248(3) 0.432(3) 1.0105(11) 0.032(4) Uani 1 1 d U . .
H5 H -0.3254 0.3747 0.9824 0.039 Uiso 1 1 calc R . .
C6 C 0.325(3) 0.5234(19) 0.9185(10) 0.023(3) Uani 1 1 d U . .
H6 H 0.4535 0.5481 0.8975 0.028 Uiso 1 1 calc R . .
C21 C -0.090(2) 0.899(2) 0.8820(8) 0.016(3) Uani 1 1 d U . .
C22 C -0.258(3) 0.895(2) 0.9389(10) 0.028(3) Uani 1 1 d U . .
H22 H -0.3728 0.8564 0.9273 0.034 Uiso 1 1 calc R . .
C23 C -0.255(2) 0.946(2) 1.0095(10) 0.024(3) Uani 1 1 d U . .
H23 H -0.3671 0.9428 1.0472 0.029 Uiso 1 1 calc R . .
C24 C -0.081(2) 1.005(2) 1.0263(8) 0.017(3) Uani 1 1 d U . .
C26 C 0.075(2) 0.944(2) 0.9007(9) 0.018(3) Uani 1 1 d U . .
H26 H 0.1878 0.9411 0.8639 0.022 Uiso 1 1 calc R . .
O1 O 0.4568(15) 0.2337(14) 0.8020(6) 0.019(2) Uani 1 1 d U . .
O2 O 0.1701(14) 0.2913(15) 0.7548(6) 0.0182(19) Uani 1 1 d U . .
O3 O 0.4043(16) 0.5279(14) 0.7461(6) 0.020(2) Uani 1 1 d U . .
O21 O -0.2574(15) 0.7243(14) 0.8003(6) 0.019(2) Uani 1 1 d U . .
O22 O 0.0725(14) 0.7699(15) 0.7573(6) 0.0157(19) Uani 1 1 d U . .
O23 O -0.1373(15) 0.0206(14) 0.7509(6) 0.019(2) Uani 1 1 d U . .
O30 O 0.4442(14) 0.8893(14) 0.7484(6) 0.0159(19) Uani 1 1 d U . .
O31 O -0.1945(14) 0.3777(14) 0.7520(6) 0.0166(19) Uani 1 1 d U . .
O32 O -0.2924(14) 0.2235(14) 0.6247(6) 0.0159(11) Uani 1 1 d U . .
O33 O 0.0323(14) 0.5653(14) 0.6234(6) 0.0157(17) Uani 1 1 d U . .
O34 O 0.4013(15) 0.4455(14) 0.5938(6) 0.0170(18) Uani 1 1 d U . .
O35 O 0.0752(14) 0.2843(14) 0.5157(5) 0.0142(18) Uani 1 1 d U . .
O36 O 0.3399(14) 0.0748(14) 0.6236(5) 0.0143(17) Uani 1 1 d U . .
O37 O 0.4037(15) 0.7951(15) 0.5154(6) 0.019(2) Uani 1 1 d U . .
O38 O 0.6679(14) 0.7364(14) 0.6220(6) 0.0159(11) Uani 1 1 d U . .
O39 O 0.0126(14) -0.0657(14) 0.5982(6) 0.0159(11) Uani 1 1 d U . .
S1 S 0.3164(5) 0.3674(5) 0.7885(2) 0.0141(7) Uani 1 1 d U . .
S2 S -0.1034(5) 0.8482(5) 0.7907(2) 0.0136(7) Uani 1 1 d U . .
Mo1 Mo 0.51517(17) 0.23799(16) 0.58071(7) 0.0120(3) Uani 1 1 d U . .
Mo2 Mo -0.09456(17) 0.73717(16) 0.58021(7) 0.0123(3) Uani 1 1 d U . .
Nd1 Nd 0.01840(11) 0.23610(10) 0.64935(4) 0.01265(19) Uani 1 1 d U . .
Nd2 Nd 0.32995(11) 0.74381(10) 0.64687(4) 0.01263(19) Uani 1 1 d U . .

loop_
_atom_site_aniso_label
_atom_site_aniso_U_11
_atom_site_aniso_U_22
_atom_site_aniso_U_33
_atom_site_aniso_U_23
_atom_site_aniso_U_13
_atom_site_aniso_U_12
C1 0.023(6) 0.014(7) 0.018(6) -0.001(5) -0.004(5) 0.004(5)
C2 0.025(6) 0.018(7) 0.009(6) -0.001(5) -0.011(4) -0.004(6)
C3 0.022(7) 0.017(7) 0.017(7) 0.005(6) -0.005(5) 0.004(6)
C5 0.023(8) 0.034(10) 0.039(10) -0.002(8) -0.006(6) 0.008(7)
C6 0.033(8) 0.007(7) 0.030(8) -0.007(6) -0.005(7) -0.001(6)
C21 0.024(7) 0.019(7) 0.006(5) 0.006(5) -0.005(4) -0.001(5)
C22 0.029(7) 0.026(8) 0.027(7) -0.005(7) 0.001(6) -0.010(7)
C23 0.011(7) 0.033(9) 0.029(7) -0.016(7) 0.000(6) 0.005(6)
C24 0.016(7) 0.024(8) 0.010(7) 0.001(6) 0.003(5) 0.009(6)
C26 0.019(6) 0.022(7) 0.013(7) -0.007(6) 0.000(5) 0.006(6)
O1 0.021(5) 0.016(5) 0.020(6) 0.001(4) -0.007(4) -0.001(4)
O2 0.012(4) 0.032(6) 0.011(4) 0.000(4) -0.002(3) 0.001(4)
O3 0.025(5) 0.019(4) 0.017(5) 0.004(4) -0.007(4) -0.005(4)
O21 0.020(5) 0.015(5) 0.020(6) -0.003(4) -0.001(4) -0.004(4)
O22 0.012(4) 0.030(6) 0.006(4) -0.005(4) -0.003(3) -0.002(4)
O23 0.021(5) 0.019(5) 0.015(5) -0.001(4) -0.002(4) 0.000(4)
O30 0.012(4) 0.020(5) 0.016(5) -0.004(4) -0.003(4) -0.003(4)
O31 0.011(4) 0.021(5) 0.016(5) -0.004(4) 0.002(3) -0.002(4)
O32 0.015(2) 0.021(3) 0.010(3) 0.000(2) 0.002(2) -0.002(2)
O33 0.015(4) 0.020(4) 0.011(5) 0.001(3) -0.001(3) -0.002(3)
O34 0.018(4) 0.020(4) 0.012(5) -0.004(3) 0.000(4) 0.001(3)
O35 0.017(5) 0.022(5) 0.005(4) 0.001(3) -0.006(3) -0.005(4)
O36 0.016(4) 0.024(5) 0.002(4) 0.002(3) -0.002(3) 0.000(3)
O37 0.024(5) 0.022(5) 0.008(4) 0.000(4) 0.000(4) -0.005(4)
O38 0.015(2) 0.021(3) 0.010(3) 0.000(2) 0.002(2) -0.002(2)
O39 0.015(2) 0.021(3) 0.010(3) 0.000(2) 0.002(2) -0.002(2)
S1 0.0135(17) 0.0177(17) 0.0110(17) -0.0012(13) -0.0021(13) 0.0017(13)
S2 0.0154(17) 0.0145(16) 0.0100(17) -0.0009(13) -0.0004(13) -0.0013(13)
Mo1 0.0123(6) 0.0148(6) 0.0090(6) -0.0011(4) -0.0021(4) 0.0003(4)
Mo2 0.0117(6) 0.0151(6) 0.0102(6) -0.0014(4) -0.0024(4) -0.0002(4)
Nd1 0.0136(4) 0.0144(4) 0.0102(4) -0.0015(3) -0.0027(3) 0.0008(3)
Nd2 0.0125(4) 0.0149(4) 0.0102(4) -0.0015(3) -0.0012(3) -0.0001(3)

loop_
_atom_type_symbol
_atom_type_description
_atom_type_scat_dispersion_real
_atom_type_scat_dispersion_imag
_atom_type_scat_source
C C 0.0033 0.0016 'International Tables Vol C Tables 4.2.6.8 and 6.1.1.4'
H H 0.0000 0.0000 'International Tables Vol C Tables 4.2.6.8 and 6.1.1.4'
O O 0.0106 0.0060 'International Tables Vol C Tables 4.2.6.8 and 6.1.1.4'
S S 0.1246 0.1234 'International Tables Vol C Tables 4.2.6.8 and 6.1.1.4'
Mo Mo -1.6832 0.6857 'International Tables Vol C Tables 4.2.6.8 and 6.1.1.4'
Nd Nd -0.1943 3.0179 'International Tables Vol C Tables 4.2.6.8 and 6.1.1.4'

loop_
_geom_angle_atom_site_label_1
_geom_angle_atom_site_label_2
_geom_angle_atom_site_label_3
_geom_angle
_geom_angle_site_symmetry_1
_geom_angle_site_symmetry_3
C2 C1 C6 120.4(15) . .
C2 C1 S1 122.2(12) . .
C6 C1 S1 117.4(12) . .
C1 C2 C3 120.6(13) . .
C1 C2 H2 119.7 . .
C3 C2 H2 119.7 . .
C2 C3 C5 122.5(15) . .
C2 C3 C3 118.8(18) . 2_567
C5 C3 C3 118.3(19) . 2_567
C6 C5 C3 122.8(18) 2_567 .
C6 C5 H5 118.6 2_567 .
C3 C5 H5 118.6 . .
C5 C6 C1 118.6(17) 2_567 .
C5 C6 H6 120.7 2_567 .
C1 C6 H6 120.7 . .
C26 C21 C22 119.1(14) . .
C26 C21 S2 121.9(12) . .
C22 C21 S2 119.1(12) . .
C23 C22 C21 120.6(16) . .
C23 C22 H22 119.7 . .
C21 C22 H22 119.7 . .
C22 C23 C24 119.2(15) . .
C22 C23 H23 120.4 . .
C24 C23 H23 120.4 . .
C24 C24 C26 120.0(19) 2_577 2_577
C24 C24 C23 119.8(19) 2_577 .
C26 C24 C23 119.9(14) 2_577 .
C21 C26 C24 121.1(14) . 2_577
C21 C26 H26 119.5 . .
C24 C26 H26 119.5 2_577 .
S1 O2 Nd1 153.7(7) . .
S1 O3 Nd2 135.9(6) . .
S2 O22 Nd2 149.4(7) . .
S2 O23 Nd1 140.8(7) 1_545 .
Mo1 O32 Nd1 163.2(6) 1_455 .
Mo2 O33 Nd1 137.8(5) . .
Mo2 O33 Nd2 103.1(4) . .
Nd1 O33 Nd2 118.7(4) . .
Mo1 O34 Nd2 156.8(6) . .
Mo2 O35 Nd1 165.2(6) 2_566 .
Mo1 O36 Nd2 135.5(5) . 1_545
Mo1 O36 Nd1 108.4(5) . .
Nd2 O36 Nd1 115.5(4) 1_545 .
Mo1 O37 Nd2 161.6(6) 2_666 .
Mo2 O38 Nd2 165.4(6) 1_655 .
Mo2 O39 Nd1 154.7(6) 1_545 .
Mo2 O39 Nd2 94.5(4) 1_545 1_545
Nd1 O39 Nd2 103.4(3) . 1_545
O3 S1 O1 111.0(7) . .
O3 S1 O2 113.2(6) . .
O1 S1 O2 112.5(6) . .
O3 S1 C1 105.6(7) . .
O1 S1 C1 106.5(7) . .
O2 S1 C1 107.6(7) . .
O21 S2 O22 113.0(6) . .
O21 S2 O23 113.1(7) . 1_565
O22 S2 O23 111.6(7) . 1_565
O21 S2 C21 104.7(7) . .
O22 S2 C21 107.7(7) . .
O23 S2 C21 106.0(7) 1_565 .
O32 Mo1 O34 111.0(5) 1_655 .
O32 Mo1 O37 107.8(5) 1_655 2_666
O34 Mo1 O37 111.7(5) . 2_666
O32 Mo1 O36 110.8(5) 1_655 .
O34 Mo1 O36 104.0(5) . .
O37 Mo1 O36 111.5(5) 2_666 .
O32 Mo1 Nd1 133.5(3) 1_655 .
O34 Mo1 Nd1 61.8(3) . .
O37 Mo1 Nd1 117.5(4) 2_666 .
O36 Mo1 Nd1 43.3(3) . .
O35 Mo2 O38 108.2(5) 2_566 1_455
O35 Mo2 O39 111.9(5) 2_566 1_565
O38 Mo2 O39 110.4(5) 1_455 1_565
O35 Mo2 O33 112.5(5) 2_566 .
O38 Mo2 O33 111.9(5) 1_455 .
O39 Mo2 O33 102.0(5) 1_565 .
O35 Mo2 Nd2 116.5(3) 2_566 .
O38 Mo2 Nd2 135.2(3) 1_455 .
O39 Mo2 Nd2 56.1(3) 1_565 .
O33 Mo2 Nd2 47.4(3) . .
O35 Nd1 O32 78.2(3) . .
O35 Nd1 O2 139.4(3) . .
O32 Nd1 O2 138.4(3) . .
O35 Nd1 O33 74.4(3) . .
O32 Nd1 O33 91.8(3) . .
O2 Nd1 O33 85.4(4) . .
O35 Nd1 O31 133.2(4) . .
O32 Nd1 O31 72.2(3) . .
O2 Nd1 O31 67.6(3) . .
O33 Nd1 O31 71.3(3) . .
O35 Nd1 O23 140.5(3) . .
O32 Nd1 O23 77.9(4) . .
O2 Nd1 O23 76.4(4) . .
O33 Nd1 O23 137.1(3) . .
O31 Nd1 O23 65.9(4) . .
O35 Nd1 O39 73.2(3) . .
O32 Nd1 O39 77.6(3) . .
O2 Nd1 O39 122.9(4) . .
O33 Nd1 O39 147.3(3) . .
O31 Nd1 O39 131.5(3) . .
O23 Nd1 O39 71.3(3) . .
O35 Nd1 O36 83.6(3) . .
O32 Nd1 O36 142.3(3) . .
O2 Nd1 O36 73.3(3) . .
O33 Nd1 O36 114.8(3) . .
O31 Nd1 O36 139.9(3) . .
O23 Nd1 O36 96.9(3) . .
O39 Nd1 O36 65.5(3) . .
O35 Nd1 Mo1 71.9(2) . .
O32 Nd1 Mo1 149.3(2) . .
O2 Nd1 Mo1 72.0(2) . .
O33 Nd1 Mo1 86.6(2) . .
O31 Nd1 Mo1 134.9(2) . .
O23 Nd1 Mo1 122.5(3) . .
O39 Nd1 Mo1 87.4(2) . .
O36 Nd1 Mo1 28.3(2) . .
O37 Nd2 O38 78.1(4) . .
O37 Nd2 O36 74.8(3) . 1_565
O38 Nd2 O36 89.8(3) . 1_565
O37 Nd2 O3 139.3(4) . .
O38 Nd2 O3 76.0(4) . .
O36 Nd2 O3 135.3(3) 1_565 .
O37 Nd2 O22 142.4(4) . .
O38 Nd2 O22 137.3(3) . .
O36 Nd2 O22 90.5(3) 1_565 .
O3 Nd2 O22 74.1(4) . .
O37 Nd2 O34 73.0(4) . .
O38 Nd2 O34 77.3(3) . .
O36 Nd2 O34 147.1(3) 1_565 .
O3 Nd2 O34 71.1(4) . .
O22 Nd2 O34 119.5(4) . .
O37 Nd2 O30 131.5(4) . .
O38 Nd2 O30 70.7(3) . .
O36 Nd2 O30 69.0(3) 1_565 .
O3 Nd2 O30 66.2(4) . .
O22 Nd2 O30 69.6(3) . .
O34 Nd2 O30 131.3(4) . .
O37 Nd2 O33 85.2(3) . .
O38 Nd2 O33 142.0(3) . .
O36 Nd2 O33 118.6(3) 1_565 .
O3 Nd2 O33 96.4(3) . .
O22 Nd2 O33 71.6(3) . .
O34 Nd2 O33 65.1(3) . .
O30 Nd2 O33 140.6(3) . .
O37 Nd2 O39 71.8(3) . 1_565
O38 Nd2 O39 141.8(3) . 1_565
O36 Nd2 O39 60.2(3) 1_565 1_565
O3 Nd2 O39 141.8(3) . 1_565
O22 Nd2 O39 70.9(3) . 1_565
O34 Nd2 O39 114.3(3) . 1_565
O30 Nd2 O39 113.6(3) . 1_565
O33 Nd2 O39 58.3(3) . 1_565
O37 Nd2 Mo2 72.3(3) . .
O38 Nd2 Mo2 149.6(2) . .
O36 Nd2 Mo2 89.2(2) 1_565 .
O3 Nd2 Mo2 123.6(3) . .
O22 Nd2 Mo2 73.1(2) . .
O34 Nd2 Mo2 87.3(2) . .
O30 Nd2 Mo2 136.1(2) . .
O33 Nd2 Mo2 29.6(2) . .
O39 Nd2 Mo2 29.5(2) 1_565 .

loop_
_geom_bond_atom_site_label_1
_geom_bond_atom_site_label_2
_geom_bond_distance
_geom_bond_site_symmetry_2
C1 C2 1.39(2) .
C1 C6 1.42(2) .
C1 S1 1.741(16) .
C2 C3 1.39(2) .
C2 H2 0.9500 .
C3 C5 1.40(2) .
C3 C3 1.44(3) 2_567
C5 C6 1.36(3) 2_567
C5 H5 0.9500 .
C6 C5 1.36(3) 2_567
C6 H6 0.9500 .
C21 C26 1.36(2) .
C21 C22 1.43(2) .
C21 S2 1.745(15) .
C22 C23 1.36(2) .
C22 H22 0.9500 .
C23 C24 1.44(2) .
C23 H23 0.9500 .
C24 C24 1.36(3) 2_577
C24 C26 1.41(2) 2_577
C26 C24 1.41(2) 2_577
C26 H26 0.9500 .
O1 S1 1.458(11) .
O2 S1 1.463(11) .
O2 Nd1 2.450(10) .
O3 S1 1.452(11) .
O3 Nd2 2.462(11) .
O21 S2 1.432(11) .
O22 S2 1.435(11) .
O22 Nd2 2.469(10) .
O23 S2 1.466(11) 1_545
O23 Nd1 2.456(11) .
O30 Nd2 2.478(10) .
O31 Nd1 2.456(10) .
O32 Mo1 1.743(10) 1_455
O32 Nd1 2.394(10) .
O33 Mo2 1.791(11) .
O33 Nd1 2.451(10) .
O33 Nd2 2.670(10) .
O34 Mo1 1.744(10) .
O34 Nd2 2.476(10) .
O35 Mo2 1.734(10) 2_566
O35 Nd1 2.379(10) .
O36 Mo1 1.790(10) .
O36 Nd2 2.458(10) 1_545
O36 Nd1 2.584(10) .
O37 Mo1 1.757(10) 2_666
O37 Nd2 2.342(10) .
O38 Mo2 1.742(10) 1_655
O38 Nd2 2.409(10) .
O39 Mo2 1.743(10) 1_545
O39 Nd1 2.480(10) .
O39 Nd2 2.943(11) 1_545
S2 O23 1.466(11) 1_565
Mo1 O32 1.743(10) 1_655
Mo1 O37 1.757(10) 2_666
Mo1 Nd1 3.5779(17) .
Mo2 O35 1.734(10) 2_566
Mo2 O38 1.742(10) 1_455
Mo2 O39 1.743(10) 1_565
Mo2 Nd2 3.5350(16) .
Nd2 O36 2.458(11) 1_565
Nd2 O39 2.943(11) 1_565
